data_7104961
loop_
_publ_author_name
'Brown, Timothy J'
'Dickens, Marina G'
'Widenhoefer, Ross A'

_publ_section_title
;
 Syntheses and X-ray crystal structures of cationic, two-coordinate
 gold(I) pi-alkene complexes that contain a sterically hindered
 o-biphenylphosphine ligand.
;
_journal_issue 42
_journal_name_full 'Chemical communications (Cambridge, England)'
_journal_page_first 6451
_journal_page_last 6453
_journal_paper_doi 10.1039/b914632f
_journal_year 2009
_chemical_formula_moiety 'C27 H39 Au P, F6 Sb'
_chemical_formula_sum 'C27 H39 Au F6 P Sb'
_chemical_formula_weight 827.27
_chemical_name_common '((P)Au(eta2-H2C=C(CH2)5))+ SbF6-'
_chemical_name_systematic
;
?
;
_space_group_IT_number 14
_symmetry_cell_setting monoclinic
_symmetry_space_group_name_Hall '-P 2ybc'
_symmetry_space_group_name_H-M 'P 1 21/c 1'
_atom_sites_solution_hydrogens geom
_atom_sites_solution_primary direct
_atom_sites_solution_secondary difmap
_audit_creation_method SHELXL-97
_cell_angle_alpha 90.00
_cell_angle_beta 95.833(6)
_cell_angle_gamma 90.00
_cell_formula_units_Z 4
_cell_length_a 8.1045(9)
_cell_length_b 17.2929(19)
_cell_length_c 20.611(2)
_cell_measurement_reflns_used 9923
_cell_measurement_temperature 100(2)
_cell_measurement_theta_max 33.55
_cell_measurement_theta_min 2.78
_cell_volume 2873.6(6)
_computing_cell_refinement SAINT
_computing_data_collection 'Apex II 2.0 Rev.2 (Bruker, 2005)'
_computing_data_reduction 'SAINT 7.12A (Bruker, 2004)'
_computing_molecular_graphics 'SHELXTL 5.1, XP (Sheldrick, 1994)'
_computing_publication_material 'SHELXS-97 (Sheldrick, 1990)'
_computing_structure_refinement 'SHELXL-97 (Sheldrick, 2008)'
_computing_structure_solution 'SHELXS-97 (Sheldrick, 2008)'
_diffrn_ambient_temperature 100(2)
_diffrn_detector_area_resol_mean 8.3
_diffrn_measured_fraction_theta_full 0.942
_diffrn_measured_fraction_theta_max 0.942
_diffrn_measurement_device_type 'Bruker SMART Apex II'
_diffrn_measurement_method \w
_diffrn_radiation_monochromator graphite
_diffrn_radiation_source 'fine-focus sealed tube'
_diffrn_radiation_type MoK\a
_diffrn_radiation_wavelength 0.71073
_diffrn_reflns_av_R_equivalents 0.0587
_diffrn_reflns_av_sigmaI/netI 0.0421
_diffrn_reflns_limit_h_max 12
_diffrn_reflns_limit_h_min -12
_diffrn_reflns_limit_k_max 27
_diffrn_reflns_limit_k_min -27
_diffrn_reflns_limit_l_max 31
_diffrn_reflns_limit_l_min -30
_diffrn_reflns_number 73553
_diffrn_reflns_theta_full 34.65
_diffrn_reflns_theta_max 34.65
_diffrn_reflns_theta_min 2.87
_exptl_absorpt_coefficient_mu 6.149
_exptl_absorpt_correction_T_max 0.478
_exptl_absorpt_correction_T_min 0.268
_exptl_absorpt_correction_type multi-scan
_exptl_absorpt_process_details 'SADABS 2.10 (Sheldrick, 2004)'
_exptl_crystal_colour colorless
_exptl_crystal_density_diffrn 1.912
_exptl_crystal_density_method 'not measured'
_exptl_crystal_description prism
_exptl_crystal_F_000 1600
_exptl_crystal_size_max .21
_exptl_crystal_size_mid .19
_exptl_crystal_size_min .12
_refine_diff_density_max 1.860
_refine_diff_density_min -1.859
_refine_diff_density_rms 0.210
_refine_ls_extinction_method none
_refine_ls_goodness_of_fit_ref 1.142
_refine_ls_hydrogen_treatment constr
_refine_ls_matrix_type full
_refine_ls_number_parameters 325
_refine_ls_number_reflns 11601
_refine_ls_number_restraints 0
_refine_ls_restrained_S_all 1.142
_refine_ls_R_factor_all 0.0436
_refine_ls_R_factor_gt 0.0285
_refine_ls_shift/su_max 0.005
_refine_ls_shift/su_mean 0.000
_refine_ls_structure_factor_coef Fsqd
_refine_ls_weighting_details 'calc w=1/[\s^2^(Fo^2^)+(0.0236P)^2^+0.0000P] where P=(Fo^2^+2Fc^2^)/3'
_refine_ls_weighting_scheme calc
_refine_ls_wR_factor_gt 0.0612
_refine_ls_wR_factor_ref 0.0650
_reflns_number_gt 9446
_reflns_number_total 11601
_reflns_threshold_expression I>2\s(I)
_cod_data_source_file b914632f.txt
_cod_data_source_block mono
_cod_depositor_comments
;
The following automatic conversions were performed:
'_symmetry_cell_setting' value 'Monoclinic' changed to 'monoclinic'
according to '/home/saulius/struct/CIF-dictionaries/cif_core.dic'
dictionary named 'cif_core.dic' version 2.4.1 from
2010-06-29.

'_exptl_absorpt_correction_type' value 'Multi-scan' changed
to 'multi-scan' according to
'/home/saulius/struct/CIF-dictionaries/cif_core.dic' dictionary named
'cif_core.dic' version 2.4.1 from 2010-06-29.

Automatic conversion script
Id: cif_fix_enum 1527 2010-12-29 10:47:43Z saulius 
;
_cod_original_sg_symbol_H-M 'P2(1)/c '
_cod_database_code 7104961

loop_
_symmetry_equiv_pos_as_xyz
'x, y, z'
'-x, y+1/2, -z+1/2'
'-x, -y, -z'
'x, -y-1/2, z-1/2'

loop_
_atom_site_label
_atom_site_type_symbol
_atom_site_fract_x
_atom_site_fract_y
_atom_site_fract_z
_atom_site_U_iso_or_equiv
_atom_site_adp_type
_atom_site_occupancy
_atom_site_symmetry_multiplicity
_atom_site_calc_flag
_atom_site_refinement_flags
_atom_site_disorder_assembly
_atom_site_disorder_group
Au1 Au 0.403085(12) 0.757925(5) 0.173337(4) 0.01821(3) Uani 1 1 d . . .
P1 P 0.49722(7) 0.79533(3) 0.07657(3) 0.01489(11) Uani 1 1 d . . .
C1 C 0.3576(4) 0.71493(16) 0.27091(13) 0.0279(6) Uani 1 1 d . . .
H1A H 0.2674 0.6764 0.2715 0.033 Uiso 1 1 calc R . .
H1B H 0.4579 0.7003 0.2997 0.033 Uiso 1 1 calc R . .
C2 C 0.3097(3) 0.79057(14) 0.27486(11) 0.0194(5) Uani 1 1 d . . .
C3 C 0.4219(3) 0.85153(15) 0.30665(12) 0.0225(5) Uani 1 1 d . . .
H3A H 0.4261 0.8964 0.2771 0.027 Uiso 1 1 calc R . .
H3B H 0.5356 0.8307 0.3159 0.027 Uiso 1 1 calc R . .
C4 C 0.3554(3) 0.87717(16) 0.37086(12) 0.0252(5) Uani 1 1 d . . .
H4A H 0.3616 0.8333 0.4018 0.030 Uiso 1 1 calc R . .
H4B H 0.4254 0.9195 0.3908 0.030 Uiso 1 1 calc R . .
C5 C 0.1772(3) 0.90469(15) 0.35863(14) 0.0277(6) Uani 1 1 d . . .
H5A H 0.1726 0.9516 0.3310 0.033 Uiso 1 1 calc R . .
H5B H 0.1357 0.9185 0.4007 0.033 Uiso 1 1 calc R . .
C6 C 0.0670(3) 0.84236(17) 0.32509(13) 0.0276(6) Uani 1 1 d . . .
H6A H -0.0470 0.8628 0.3154 0.033 Uiso 1 1 calc R . .
H6B H 0.0622 0.7976 0.3548 0.033 Uiso 1 1 calc R . .
C7 C 0.1324(3) 0.81551(15) 0.26124(13) 0.0238(5) Uani 1 1 d . . .
H7A H 0.0645 0.7718 0.2424 0.029 Uiso 1 1 calc R . .
H7B H 0.1242 0.8584 0.2292 0.029 Uiso 1 1 calc R . .
C8 C 0.6873(3) 0.85511(15) 0.10325(12) 0.0221(5) Uani 1 1 d . . .
C9 C 0.7458(3) 0.91017(16) 0.05196(14) 0.0283(6) Uani 1 1 d . . .
H9A H 0.8448 0.9381 0.0706 0.042 Uiso 1 1 calc R . .
H9B H 0.6575 0.9473 0.0385 0.042 Uiso 1 1 calc R . .
H9C H 0.7726 0.8804 0.0140 0.042 Uiso 1 1 calc R . .
C10 C 0.8261(3) 0.79790(18) 0.12557(15) 0.0322(6) Uani 1 1 d . . .
H10A H 0.9278 0.8265 0.1398 0.048 Uiso 1 1 calc R . .
H10B H 0.8461 0.7637 0.0893 0.048 Uiso 1 1 calc R . .
H10C H 0.7931 0.7669 0.1619 0.048 Uiso 1 1 calc R . .
C11 C 0.6513(4) 0.90428(17) 0.16293(14) 0.0341(7) Uani 1 1 d . . .
H11A H 0.7489 0.9356 0.1774 0.051 Uiso 1 1 calc R . .
H11B H 0.6257 0.8700 0.1985 0.051 Uiso 1 1 calc R . .
H11C H 0.5564 0.9383 0.1508 0.051 Uiso 1 1 calc R . .
C12 C 0.3379(3) 0.84763(13) 0.02164(12) 0.0196(5) Uani 1 1 d . . .
C13 C 0.3928(3) 0.86860(15) -0.04573(13) 0.0247(5) Uani 1 1 d . . .
H13A H 0.3026 0.8959 -0.0715 0.037 Uiso 1 1 calc R . .
H13B H 0.4199 0.8212 -0.0685 0.037 Uiso 1 1 calc R . .
H13C H 0.4909 0.9020 -0.0399 0.037 Uiso 1 1 calc R . .
C14 C 0.2850(4) 0.92027(15) 0.05668(15) 0.0300(6) Uani 1 1 d . . .
H14A H 0.2014 0.9484 0.0281 0.045 Uiso 1 1 calc R . .
H14B H 0.3817 0.9536 0.0675 0.045 Uiso 1 1 calc R . .
H14C H 0.2379 0.9053 0.0968 0.045 Uiso 1 1 calc R . .
C15 C 0.1870(3) 0.79374(16) 0.00946(15) 0.0277(6) Uani 1 1 d . . .
H15A H 0.1004 0.8194 -0.0195 0.042 Uiso 1 1 calc R . .
H15B H 0.1441 0.7817 0.0511 0.042 Uiso 1 1 calc R . .
H15C H 0.2203 0.7458 -0.0110 0.042 Uiso 1 1 calc R . .
C16 C 0.5722(3) 0.71378(13) 0.03098(11) 0.0155(4) Uani 1 1 d . . .
C17 C 0.5503(3) 0.63617(13) 0.04969(11) 0.0165(4) Uani 1 1 d . . .
C18 C 0.6422(3) 0.57908(14) 0.02182(13) 0.0223(5) Uani 1 1 d . . .
H18A H 0.6331 0.5270 0.0358 0.027 Uiso 1 1 calc R . .
C19 C 0.7468(3) 0.59606(15) -0.02587(14) 0.0263(5) Uani 1 1 d . . .
H19A H 0.8091 0.5561 -0.0436 0.032 Uiso 1 1 calc R . .
C20 C 0.7594(3) 0.67148(15) -0.04724(13) 0.0235(5) Uani 1 1 d . . .
H20A H 0.8258 0.6834 -0.0813 0.028 Uiso 1 1 calc R . .
C21 C 0.6743(3) 0.72924(14) -0.01841(13) 0.0210(5) Uani 1 1 d . . .
H21A H 0.6853 0.7811 -0.0325 0.025 Uiso 1 1 calc R . .
C22 C 0.4297(3) 0.60898(13) 0.09512(12) 0.0190(4) Uani 1 1 d . . .
C23 C 0.4839(3) 0.57414(14) 0.15430(13) 0.0243(5) Uani 1 1 d . . .
H23A H 0.5992 0.5714 0.1681 0.029 Uiso 1 1 calc R . .
C24 C 0.3694(4) 0.54306(15) 0.19365(14) 0.0310(6) Uani 1 1 d . . .
H24A H 0.4077 0.5192 0.2339 0.037 Uiso 1 1 calc R . .
C25 C 0.2010(4) 0.54676(15) 0.17439(15) 0.0325(7) Uani 1 1 d . . .
H25A H 0.1237 0.5255 0.2012 0.039 Uiso 1 1 calc R . .
C26 C 0.1463(3) 0.58171(16) 0.11587(15) 0.0303(6) Uani 1 1 d . . .
H26A H 0.0308 0.5854 0.1028 0.036 Uiso 1 1 calc R . .
C27 C 0.2595(3) 0.61156(14) 0.07597(14) 0.0246(5) Uani 1 1 d . . .
H27A H 0.2205 0.6340 0.0352 0.030 Uiso 1 1 calc R . .
Sb1 Sb -0.13653(2) 0.596555(9) 0.323635(9) 0.02346(4) Uani 1 1 d . . .
F1 F -0.3502(3) 0.55477(14) 0.31519(12) 0.0670(7) Uani 1 1 d . . .
F2 F 0.0743(2) 0.63808(14) 0.33085(10) 0.0568(6) Uani 1 1 d . . .
F3 F -0.1515(3) 0.61508(15) 0.23402(11) 0.0678(7) Uani 1 1 d . . .
F4 F -0.1149(3) 0.57783(17) 0.41284(10) 0.0844(10) Uani 1 1 d . . .
F5 F -0.0527(3) 0.49936(12) 0.31050(13) 0.0672(7) Uani 1 1 d . . .
F6 F -0.2285(4) 0.69352(14) 0.33375(18) 0.1010(11) Uani 1 1 d . . .

loop_
_atom_site_aniso_label
_atom_site_aniso_U_11
_atom_site_aniso_U_22
_atom_site_aniso_U_33
_atom_site_aniso_U_23
_atom_site_aniso_U_13
_atom_site_aniso_U_12
Au1 0.02328(5) 0.01949(4) 0.01317(5) -0.00133(3) 0.00823(3) -0.00436(3)
P1 0.0177(3) 0.0159(3) 0.0118(3) -0.0009(2) 0.0052(2) -0.0024(2)
C1 0.0423(16) 0.0251(12) 0.0187(13) 0.0055(10) 0.0156(11) 0.0000(11)
C2 0.0261(12) 0.0239(11) 0.0094(11) 0.0033(8) 0.0071(9) -0.0011(9)
C3 0.0210(11) 0.0318(13) 0.0149(12) -0.0044(9) 0.0035(9) -0.0012(10)
C4 0.0315(14) 0.0293(13) 0.0148(12) -0.0047(10) 0.0027(10) 0.0013(10)
C5 0.0332(14) 0.0288(13) 0.0223(14) -0.0031(10) 0.0086(11) 0.0075(11)
C6 0.0241(13) 0.0340(14) 0.0260(15) -0.0001(11) 0.0089(11) 0.0029(10)
C7 0.0226(12) 0.0287(13) 0.0201(13) -0.0003(10) 0.0028(10) -0.0029(10)
C8 0.0227(12) 0.0279(12) 0.0163(12) -0.0024(9) 0.0052(9) -0.0107(9)
C9 0.0299(14) 0.0318(14) 0.0239(14) -0.0001(11) 0.0061(11) -0.0148(11)
C10 0.0222(13) 0.0437(16) 0.0291(15) 0.0034(12) -0.0051(11) -0.0078(11)
C11 0.0423(16) 0.0383(15) 0.0234(15) -0.0139(12) 0.0122(12) -0.0217(13)
C12 0.0197(11) 0.0196(11) 0.0203(12) 0.0018(9) 0.0053(9) 0.0039(8)
C13 0.0270(13) 0.0292(13) 0.0183(13) 0.0034(10) 0.0038(10) 0.0045(10)
C14 0.0361(15) 0.0222(12) 0.0338(16) 0.0013(11) 0.0139(12) 0.0076(11)
C15 0.0199(12) 0.0309(14) 0.0321(15) 0.0021(11) 0.0015(10) 0.0007(10)
C16 0.0155(10) 0.0182(10) 0.0131(11) 0.0000(8) 0.0036(8) 0.0009(8)
C17 0.0147(10) 0.0192(10) 0.0153(11) 0.0007(8) 0.0012(8) 0.0001(8)
C18 0.0238(12) 0.0199(11) 0.0236(13) 0.0004(9) 0.0047(10) 0.0020(9)
C19 0.0232(12) 0.0281(13) 0.0294(15) -0.0051(10) 0.0109(10) 0.0041(10)
C20 0.0235(12) 0.0284(12) 0.0205(13) -0.0021(10) 0.0119(10) 0.0004(10)
C21 0.0199(11) 0.0240(11) 0.0204(13) -0.0012(9) 0.0083(9) -0.0010(9)
C22 0.0235(11) 0.0151(10) 0.0192(12) -0.0010(8) 0.0068(9) -0.0013(8)
C23 0.0323(14) 0.0216(11) 0.0195(13) 0.0021(9) 0.0054(10) 0.0007(10)
C24 0.0529(18) 0.0181(11) 0.0245(14) 0.0034(10) 0.0151(13) 0.0002(11)
C25 0.0446(17) 0.0194(12) 0.0378(17) -0.0052(11) 0.0248(14) -0.0080(11)
C26 0.0259(13) 0.0259(13) 0.0415(17) -0.0053(12) 0.0141(12) -0.0055(10)
C27 0.0251(12) 0.0209(11) 0.0288(14) 0.0000(10) 0.0065(10) -0.0017(9)
Sb1 0.02394(8) 0.02132(8) 0.02696(10) -0.00194(6) 0.01148(7) -0.00466(6)
F1 0.0349(11) 0.0783(16) 0.0869(18) 0.0262(14) 0.0017(11) -0.0244(11)
F2 0.0345(10) 0.0841(16) 0.0500(13) 0.0256(11) -0.0037(9) -0.0270(10)
F3 0.0529(13) 0.1073(19) 0.0406(13) 0.0380(13) -0.0079(10) -0.0185(13)
F4 0.111(2) 0.123(2) 0.0218(11) -0.0126(12) 0.0213(12) -0.0807(18)
F5 0.0882(17) 0.0365(11) 0.0779(17) -0.0078(11) 0.0135(14) 0.0181(11)
F6 0.0823(19) 0.0399(13) 0.187(4) -0.0261(17) 0.047(2) 0.0072(13)

loop_
_atom_type_symbol
_atom_type_description
_atom_type_scat_dispersion_real
_atom_type_scat_dispersion_imag
_atom_type_scat_source
C C 0.0033 0.0016 'International Tables Vol C Tables 4.2.6.8 and 6.1.1.4'
H H 0.0000 0.0000 'International Tables Vol C Tables 4.2.6.8 and 6.1.1.4'
F F 0.0171 0.0103 'International Tables Vol C Tables 4.2.6.8 and 6.1.1.4'
P P 0.1023 0.0942 'International Tables Vol C Tables 4.2.6.8 and 6.1.1.4'
Sb Sb -0.5866 1.5461 'International Tables Vol C Tables 4.2.6.8 and 6.1.1.4'
Au Au -2.0133 8.8022 'International Tables Vol C Tables 4.2.6.8 and 6.1.1.4'

loop_
_geom_angle_atom_site_label_1
_geom_angle_atom_site_label_2
_geom_angle_atom_site_label_3
_geom_angle
_geom_angle_site_symmetry_1
_geom_angle_site_symmetry_3
_geom_angle_publ_flag
C1 Au1 P1 169.97(8) . . ?
C1 Au1 C2 34.62(9) . . ?
P1 Au1 C2 149.83(6) . . ?
C16 P1 C12 107.91(11) . . ?
C16 P1 C8 105.49(11) . . ?
C12 P1 C8 113.92(11) . . ?
C16 P1 Au1 112.64(8) . . ?
C12 P1 Au1 113.15(8) . . ?
C8 P1 Au1 103.53(8) . . ?
C2 C1 Au1 78.88(15) . . ?
C2 C1 H1A 115.4 . . ?
Au1 C1 H1A 115.4 . . ?
C2 C1 H1B 115.4 . . ?
Au1 C1 H1B 115.4 . . ?
H1A C1 H1B 112.4 . . ?
C1 C2 C3 122.4(2) . . ?
C1 C2 C7 122.4(2) . . ?
C3 C2 C7 114.0(2) . . ?
C1 C2 Au1 66.50(13) . . ?
C3 C2 Au1 108.69(15) . . ?
C7 C2 Au1 106.85(16) . . ?
C2 C3 C4 109.1(2) . . ?
C2 C3 H3A 109.9 . . ?
C4 C3 H3A 109.9 . . ?
C2 C3 H3B 109.9 . . ?
C4 C3 H3B 109.9 . . ?
H3A C3 H3B 108.3 . . ?
C5 C4 C3 110.9(2) . . ?
C5 C4 H4A 109.5 . . ?
C3 C4 H4A 109.5 . . ?
C5 C4 H4B 109.5 . . ?
C3 C4 H4B 109.5 . . ?
H4A C4 H4B 108.0 . . ?
C4 C5 C6 111.0(2) . . ?
C4 C5 H5A 109.4 . . ?
C6 C5 H5A 109.4 . . ?
C4 C5 H5B 109.4 . . ?
C6 C5 H5B 109.4 . . ?
H5A C5 H5B 108.0 . . ?
C5 C6 C7 111.4(2) . . ?
C5 C6 H6A 109.3 . . ?
C7 C6 H6A 109.3 . . ?
C5 C6 H6B 109.3 . . ?
C7 C6 H6B 109.3 . . ?
H6A C6 H6B 108.0 . . ?
C2 C7 C6 109.5(2) . . ?
C2 C7 H7A 109.8 . . ?
C6 C7 H7A 109.8 . . ?
C2 C7 H7B 109.8 . . ?
C6 C7 H7B 109.8 . . ?
H7A C7 H7B 108.2 . . ?
C10 C8 C9 109.8(2) . . ?
C10 C8 C11 107.9(2) . . ?
C9 C8 C11 107.7(2) . . ?
C10 C8 P1 106.60(17) . . ?
C9 C8 P1 116.04(18) . . ?
C11 C8 P1 108.52(17) . . ?
C8 C9 H9A 109.5 . . ?
C8 C9 H9B 109.5 . . ?
H9A C9 H9B 109.5 . . ?
C8 C9 H9C 109.5 . . ?
H9A C9 H9C 109.5 . . ?
H9B C9 H9C 109.5 . . ?
C8 C10 H10A 109.5 . . ?
C8 C10 H10B 109.5 . . ?
H10A C10 H10B 109.5 . . ?
C8 C10 H10C 109.5 . . ?
H10A C10 H10C 109.5 . . ?
H10B C10 H10C 109.5 . . ?
C8 C11 H11A 109.5 . . ?
C8 C11 H11B 109.5 . . ?
H11A C11 H11B 109.5 . . ?
C8 C11 H11C 109.5 . . ?
H11A C11 H11C 109.5 . . ?
H11B C11 H11C 109.5 . . ?
C14 C12 C15 108.5(2) . . ?
C14 C12 C13 110.6(2) . . ?
C15 C12 C13 107.0(2) . . ?
C14 C12 P1 108.76(18) . . ?
C15 C12 P1 107.20(17) . . ?
C13 C12 P1 114.53(16) . . ?
C12 C13 H13A 109.5 . . ?
C12 C13 H13B 109.5 . . ?
H13A C13 H13B 109.5 . . ?
C12 C13 H13C 109.5 . . ?
H13A C13 H13C 109.5 . . ?
H13B C13 H13C 109.5 . . ?
C12 C14 H14A 109.5 . . ?
C12 C14 H14B 109.5 . . ?
H14A C14 H14B 109.5 . . ?
C12 C14 H14C 109.5 . . ?
H14A C14 H14C 109.5 . . ?
H14B C14 H14C 109.5 . . ?
C12 C15 H15A 109.5 . . ?
C12 C15 H15B 109.5 . . ?
H15A C15 H15B 109.5 . . ?
C12 C15 H15C 109.5 . . ?
H15A C15 H15C 109.5 . . ?
H15B C15 H15C 109.5 . . ?
C21 C16 C17 118.6(2) . . ?
C21 C16 P1 118.48(17) . . ?
C17 C16 P1 122.26(17) . . ?
C18 C17 C16 118.2(2) . . ?
C18 C17 C22 116.4(2) . . ?
C16 C17 C22 125.3(2) . . ?
C19 C18 C17 122.0(2) . . ?
C19 C18 H18A 119.0 . . ?
C17 C18 H18A 119.0 . . ?
C20 C19 C18 119.5(2) . . ?
C20 C19 H19A 120.2 . . ?
C18 C19 H19A 120.2 . . ?
C21 C20 C19 119.2(2) . . ?
C21 C20 H20A 120.4 . . ?
C19 C20 H20A 120.4 . . ?
C20 C21 C16 122.1(2) . . ?
C20 C21 H21A 118.9 . . ?
C16 C21 H21A 118.9 . . ?
C23 C22 C27 118.5(2) . . ?
C23 C22 C17 121.1(2) . . ?
C27 C22 C17 120.2(2) . . ?
C22 C23 C24 120.3(3) . . ?
C22 C23 H23A 119.8 . . ?
C24 C23 H23A 119.8 . . ?
C25 C24 C23 120.6(3) . . ?
C25 C24 H24A 119.7 . . ?
C23 C24 H24A 119.7 . . ?
C26 C25 C24 119.4(3) . . ?
C26 C25 H25A 120.3 . . ?
C24 C25 H25A 120.3 . . ?
C25 C26 C27 120.4(3) . . ?
C25 C26 H26A 119.8 . . ?
C27 C26 H26A 119.8 . . ?
C26 C27 C22 120.8(3) . . ?
C26 C27 H27A 119.6 . . ?
C22 C27 H27A 119.6 . . ?
F5 Sb1 F2 90.82(11) . . ?
F5 Sb1 F6 177.37(14) . . ?
F2 Sb1 F6 91.06(12) . . ?
F5 Sb1 F4 89.27(13) . . ?
F2 Sb1 F4 89.68(9) . . ?
F6 Sb1 F4 92.58(15) . . ?
F5 Sb1 F3 89.94(12) . . ?
F2 Sb1 F3 88.82(9) . . ?
F6 Sb1 F3 88.26(15) . . ?
F4 Sb1 F3 178.29(11) . . ?
F5 Sb1 F1 89.18(11) . . ?
F2 Sb1 F1 179.27(10) . . ?
F6 Sb1 F1 88.91(12) . . ?
F4 Sb1 F1 91.05(10) . . ?
F3 Sb1 F1 90.45(10) . . ?

loop_
_geom_bond_atom_site_label_1
_geom_bond_atom_site_label_2
_geom_bond_distance
_geom_bond_site_symmetry_2
_geom_bond_publ_flag
Au1 C1 2.210(3) . ?
Au1 P1 2.2996(6) . ?
Au1 C2 2.365(2) . ?
P1 C16 1.832(2) . ?
P1 C12 1.863(2) . ?
P1 C8 1.890(2) . ?
C1 C2 1.369(4) . ?
C1 H1A 0.9900 . ?
C1 H1B 0.9900 . ?
C2 C3 1.499(3) . ?
C2 C7 1.499(3) . ?
C3 C4 1.544(3) . ?
C3 H3A 0.9900 . ?
C3 H3B 0.9900 . ?
C4 C5 1.517(4) . ?
C4 H4A 0.9900 . ?
C4 H4B 0.9900 . ?
C5 C6 1.521(4) . ?
C5 H5A 0.9900 . ?
C5 H5B 0.9900 . ?
C6 C7 1.540(4) . ?
C6 H6A 0.9900 . ?
C6 H6B 0.9900 . ?
C7 H7A 0.9900 . ?
C7 H7B 0.9900 . ?
C8 C10 1.533(4) . ?
C8 C9 1.533(3) . ?
C8 C11 1.548(4) . ?
C9 H9A 0.9800 . ?
C9 H9B 0.9800 . ?
C9 H9C 0.9800 . ?
C10 H10A 0.9800 . ?
C10 H10B 0.9800 . ?
C10 H10C 0.9800 . ?
C11 H11A 0.9800 . ?
C11 H11B 0.9800 . ?
C11 H11C 0.9800 . ?
C12 C14 1.532(3) . ?
C12 C15 1.538(4) . ?
C12 C13 1.544(3) . ?
C13 H13A 0.9800 . ?
C13 H13B 0.9800 . ?
C13 H13C 0.9800 . ?
C14 H14A 0.9800 . ?
C14 H14B 0.9800 . ?
C14 H14C 0.9800 . ?
C15 H15A 0.9800 . ?
C15 H15B 0.9800 . ?
C15 H15C 0.9800 . ?
C16 C21 1.401(3) . ?
C16 C17 1.413(3) . ?
C17 C18 1.395(3) . ?
C17 C22 1.496(3) . ?
C18 C19 1.393(3) . ?
C18 H18A 0.9500 . ?
C19 C20 1.384(4) . ?
C19 H19A 0.9500 . ?
C20 C21 1.382(3) . ?
C20 H20A 0.9500 . ?
C21 H21A 0.9500 . ?
C22 C23 1.391(4) . ?
C22 C27 1.396(4) . ?
C23 C24 1.400(4) . ?
C23 H23A 0.9500 . ?
C24 C25 1.384(4) . ?
C24 H24A 0.9500 . ?
C25 C26 1.381(4) . ?
C25 H25A 0.9500 . ?
C26 C27 1.392(4) . ?
C26 H26A 0.9500 . ?
C27 H27A 0.9500 . ?
Sb1 F5 1.843(2) . ?
Sb1 F2 1.8457(18) . ?
Sb1 F6 1.855(2) . ?
Sb1 F4 1.858(2) . ?
Sb1 F3 1.866(2) . ?
Sb1 F1 1.8679(19) . ?

loop_
_geom_torsion_atom_site_label_1
_geom_torsion_atom_site_label_2
_geom_torsion_atom_site_label_3
_geom_torsion_atom_site_label_4
_geom_torsion
_geom_torsion_site_symmetry_1
_geom_torsion_site_symmetry_2
_geom_torsion_site_symmetry_3
_geom_torsion_site_symmetry_4
_geom_torsion_publ_flag
C1 Au1 P1 C16 61.6(4) . . . . ?
C2 Au1 P1 C16 170.52(14) . . . . ?
C1 Au1 P1 C12 -175.7(4) . . . . ?
C2 Au1 P1 C12 -66.75(15) . . . . ?
C1 Au1 P1 C8 -51.9(4) . . . . ?
C2 Au1 P1 C8 57.06(15) . . . . ?
P1 Au1 C1 C2 123.2(4) . . . . ?
Au1 C1 C2 C3 -97.9(2) . . . . ?
Au1 C1 C2 C7 95.7(2) . . . . ?
P1 Au1 C2 C1 -163.14(15) . . . . ?
C1 Au1 C2 C3 118.0(3) . . . . ?
P1 Au1 C2 C3 -45.2(2) . . . . ?
C1 Au1 C2 C7 -118.6(2) . . . . ?
P1 Au1 C2 C7 78.3(2) . . . . ?
C1 C2 C3 C4 -110.2(3) . . . . ?
C7 C2 C3 C4 57.2(3) . . . . ?
Au1 C2 C3 C4 176.29(16) . . . . ?
C2 C3 C4 C5 -56.0(3) . . . . ?
C3 C4 C5 C6 56.5(3) . . . . ?
C4 C5 C6 C7 -55.8(3) . . . . ?
C1 C2 C7 C6 110.9(3) . . . . ?
C3 C2 C7 C6 -56.5(3) . . . . ?
Au1 C2 C7 C6 -176.60(17) . . . . ?
C5 C6 C7 C2 54.4(3) . . . . ?
C16 P1 C8 C10 -41.6(2) . . . . ?
C12 P1 C8 C10 -159.78(17) . . . . ?
Au1 P1 C8 C10 76.92(17) . . . . ?
C16 P1 C8 C9 81.0(2) . . . . ?
C12 P1 C8 C9 -37.1(2) . . . . ?
Au1 P1 C8 C9 -160.43(18) . . . . ?
C16 P1 C8 C11 -157.63(19) . . . . ?
C12 P1 C8 C11 84.2(2) . . . . ?
Au1 P1 C8 C11 -39.1(2) . . . . ?
C16 P1 C12 C14 -174.90(17) . . . . ?
C8 P1 C12 C14 -58.1(2) . . . . ?
Au1 P1 C12 C14 59.78(18) . . . . ?
C16 P1 C12 C15 67.95(19) . . . . ?
C8 P1 C12 C15 -175.28(16) . . . . ?
Au1 P1 C12 C15 -57.37(18) . . . . ?
C16 P1 C12 C13 -50.6(2) . . . . ?
C8 P1 C12 C13 66.2(2) . . . . ?
Au1 P1 C12 C13 -175.94(15) . . . . ?
C12 P1 C16 C21 72.1(2) . . . . ?
C8 P1 C16 C21 -50.0(2) . . . . ?
Au1 P1 C16 C21 -162.26(17) . . . . ?
C12 P1 C16 C17 -116.9(2) . . . . ?
C8 P1 C16 C17 120.9(2) . . . . ?
Au1 P1 C16 C17 8.7(2) . . . . ?
C21 C16 C17 C18 5.2(3) . . . . ?
P1 C16 C17 C18 -165.77(18) . . . . ?
C21 C16 C17 C22 -171.8(2) . . . . ?
P1 C16 C17 C22 17.3(3) . . . . ?
C16 C17 C18 C19 -3.4(4) . . . . ?
C22 C17 C18 C19 173.8(2) . . . . ?
C17 C18 C19 C20 -0.9(4) . . . . ?
C18 C19 C20 C21 3.3(4) . . . . ?
C19 C20 C21 C16 -1.4(4) . . . . ?
C17 C16 C21 C20 -2.9(4) . . . . ?
P1 C16 C21 C20 168.4(2) . . . . ?
C18 C17 C22 C23 66.2(3) . . . . ?
C16 C17 C22 C23 -116.8(3) . . . . ?
C18 C17 C22 C27 -107.7(3) . . . . ?
C16 C17 C22 C27 69.3(3) . . . . ?
C27 C22 C23 C24 -0.5(4) . . . . ?
C17 C22 C23 C24 -174.5(2) . . . . ?
C22 C23 C24 C25 -0.2(4) . . . . ?
C23 C24 C25 C26 -0.2(4) . . . . ?
C24 C25 C26 C27 1.3(4) . . . . ?
C25 C26 C27 C22 -2.0(4) . . . . ?
C23 C22 C27 C26 1.6(4) . . . . ?
C17 C22 C27 C26 175.6(2) . . . . ?
